data_4031350
loop_
_publ_author_name
'Follet, Elsa'
'Berionni, Guillaume'
'Mayer, Peter'
'Mayr, Herbert'

_publ_section_title
;
 Structure and Reactivity of Indolylmethylium Ions: Scope and Limitations
 in Synthetic Applications.
;
_journal_issue 17
_journal_name_full 'The Journal of organic chemistry'
_journal_page_first 8643
_journal_page_last 8656
_journal_paper_doi 10.1021/acs.joc.5b01298
_journal_volume 80
_journal_year 2015
_chemical_formula_moiety 'C21 H21 N2, B F4'
_chemical_formula_sum 'C21 H21 B F4 N2'
_chemical_formula_weight 388.210
_space_group_IT_number 7
_symmetry_cell_setting monoclinic
_symmetry_Int_Tables_number 7
_symmetry_space_group_name_Hall 'P -2yc'
_symmetry_space_group_name_H-M 'P 1 c 1'
_atom_sites_solution_hydrogens geom
_atom_sites_solution_primary direct
_atom_sites_solution_secondary difmap
_audit_block_code C21H21N2_BF4_rv330_mayr
_audit_creation_method 'form98_non/compatible with shelxl97-2'
_audit_update_record 21-Jan-14
_cell_angle_alpha 90.00
_cell_angle_beta 117.703(2)
_cell_angle_gamma 90.00
_cell_formula_units_Z 2
_cell_length_a 7.6174(4)
_cell_length_b 8.8763(5)
_cell_length_c 15.4323(7)
_cell_measurement_reflns_used 122
_cell_measurement_temperature 100(2)
_cell_measurement_theta_max 30.4481
_cell_measurement_theta_min 3.7342
_cell_volume 923.83(8)
_computing_cell_refinement 'APEX2 v2012.4-3 (Bruker AXS)'
_computing_data_collection 'Bruker Instrument Service v3.0.21'
_computing_data_reduction 'SAINT V8.18C (Bruker AXS Inc., 2011)'
_computing_structure_refinement
;
Sheldrick, G. M. (2008).
<i>Acta Cryst.</i> A<b>64</b>, 112--122.
;
_computing_structure_solution
;
A. Altomare, M. C. Burla, M. Camalli, G. L. Cascarano, C. Giacovazzo, A.
Guagliardi, A. G. G. Moliterni, G. Polidori, R. Spagna: SIR97: a new tool for
crystal structure determination and refinement; J. Appl. Crystallogr. 1999,
32, 115-119.
;
_diffrn_ambient_temperature 100(2)
_diffrn_detector_area_resol_mean 10.4167
_diffrn_measured_fraction_theta_full 0.996
_diffrn_measured_fraction_theta_max 0.996
_diffrn_measurement_device 'fixed-chi three-circle diffractometer'
_diffrn_measurement_device_type 'Bruker D8Venture'
_diffrn_measurement_method 'mix of phi and omega scans'
_diffrn_radiation_collimation 0.8_mm
_diffrn_radiation_monochromator 'focusing mirrors'
_diffrn_radiation_type 'Mo K\a'
_diffrn_radiation_wavelength 0.71073
_diffrn_reflns_av_R_equivalents 0.0251
_diffrn_reflns_av_sigmaI/netI 0.0192
_diffrn_reflns_limit_h_max 9
_diffrn_reflns_limit_h_min -9
_diffrn_reflns_limit_k_max 11
_diffrn_reflns_limit_k_min -11
_diffrn_reflns_limit_l_max 19
_diffrn_reflns_limit_l_min -16
_diffrn_reflns_number 18399
_diffrn_reflns_theta_full 26.42
_diffrn_reflns_theta_max 26.41
_diffrn_reflns_theta_min 3.10
_diffrn_source_current 50
_diffrn_source_power 2.5
_diffrn_source_type 'Bruker TXS'
_diffrn_source_voltage 50
_exptl_absorpt_coefficient_mu 0.110
_exptl_absorpt_correction_T_max 0.9585
_exptl_absorpt_correction_T_min 0.9258
_exptl_absorpt_correction_type multi-scan
_exptl_absorpt_process_details 'SADABS V2012/1 (Bruker AXS Inc.)'
_exptl_crystal_colour yellow
_exptl_crystal_density_diffrn 1.39560(12)
_exptl_crystal_density_method 'not measured'
_exptl_crystal_description block
_exptl_crystal_F_000 404
_exptl_crystal_size_max 0.137
_exptl_crystal_size_mid 0.114
_exptl_crystal_size_min 0.095
_refine_diff_density_max 0.303
_refine_diff_density_min -0.169
_refine_diff_density_rms 0.040
_refine_ls_abs_structure_details 'Flack H D (1983), Acta Cryst. A39, 876-881'
_refine_ls_abs_structure_Flack 0.0(5)
_refine_ls_extinction_method none
_refine_ls_goodness_of_fit_ref 1.073
_refine_ls_hydrogen_treatment constr
_refine_ls_matrix_type full
_refine_ls_number_parameters 258
_refine_ls_number_reflns 3566
_refine_ls_number_restraints 2
_refine_ls_restrained_S_all 1.073
_refine_ls_R_factor_all 0.0330
_refine_ls_R_factor_gt 0.0308
_refine_ls_shift/su_max 0.000
_refine_ls_shift/su_mean 0.000
_refine_ls_structure_factor_coef Fsqd
_refine_ls_weighting_details 'calc w=1/[\s^2^(Fo^2^)+(0.0428P)^2^+0.2708P] where P=(Fo^2^+2Fc^2^)/3'
_refine_ls_weighting_scheme calc
_refine_ls_wR_factor_gt 0.0779
_refine_ls_wR_factor_ref 0.0798
_reflns_number_gt 3416
_reflns_number_total 3566
_reflns_threshold_expression >2sigma(I)
_cod_data_source_file jo5b01298_si_003.cif
_cod_data_source_block rv330
_cod_depositor_comments 'Adding full bibliography for 4031347--4031351.cif.'
_cod_original_sg_symbol_H-M 'P c'
_cod_database_code 4031350

loop_
_symmetry_equiv_pos_as_xyz
'x, y, z'
'x, -y, z+1/2'

loop_
_atom_site_label
_atom_site_type_symbol
_atom_site_fract_x
_atom_site_fract_y
_atom_site_fract_z
_atom_site_U_iso_or_equiv
_atom_site_adp_type
_atom_site_occupancy
_atom_site_symmetry_multiplicity
_atom_site_calc_flag
_atom_site_refinement_flags
N1 N 0.36405(19) -0.08085(16) 0.43964(10) 0.0178(3) Uani 1 1 d .
N2 N -0.23812(19) -0.11826(16) -0.06938(10) 0.0163(3) Uani 1 1 d .
C1 C 0.5141(2) -0.1107(2) 0.54021(12) 0.0235(4) Uani 1 1 d .
H1A H 0.4499 -0.1209 0.5821 0.035 Uiso 1 1 calc R
H1B H 0.6089 -0.0271 0.5637 0.035 Uiso 1 1 calc R
H1C H 0.5843 -0.2043 0.5422 0.035 Uiso 1 1 calc R
C2 C 0.2999(2) -0.17748(18) 0.36410(12) 0.0167(3) Uani 1 1 d .
C3 C 0.1620(2) -0.10210(17) 0.27752(12) 0.0146(3) Uani 1 1 d .
C4 C 0.0134(2) 0.17105(18) 0.26284(12) 0.0169(3) Uani 1 1 d .
H4 H -0.0792 0.1674 0.1953 0.020 Uiso 1 1 calc R
C5 C 0.0268(2) 0.29807(19) 0.31861(13) 0.0206(3) Uani 1 1 d .
H5 H -0.0555 0.3825 0.2881 0.025 Uiso 1 1 calc R
C6 C 0.1590(3) 0.30375(19) 0.41850(13) 0.0224(4) Uani 1 1 d .
H6 H 0.1658 0.3922 0.4546 0.027 Uiso 1 1 calc R
C7 C 0.2802(2) 0.18246(19) 0.46582(13) 0.0198(3) Uani 1 1 d .
H7 H 0.3689 0.1849 0.5340 0.024 Uiso 1 1 calc R
C8 C 0.2661(2) 0.05680(18) 0.40905(12) 0.0171(3) Uani 1 1 d .
C9 C 0.1390(2) 0.04895(18) 0.30833(12) 0.0156(3) Uani 1 1 d .
C10 C 0.0708(3) -0.17504(17) 0.18698(13) 0.0154(3) Uani 1 1 d .
H10 H 0.0768 -0.2819 0.1903 0.019 Uiso 1 1 calc R
C11 C -0.0277(2) -0.11618(17) 0.09252(12) 0.0152(3) Uani 1 1 d .
C14 C -0.0593(2) 0.2687(2) -0.07338(13) 0.0214(4) Uani 1 1 d .
H14 H -0.0743 0.3523 -0.1147 0.026 Uiso 1 1 calc R
C13 C -0.1744(2) 0.14106(19) -0.11257(13) 0.0186(3) Uani 1 1 d .
H13 H -0.2661 0.1343 -0.1802 0.022 Uiso 1 1 calc R
C17 C -0.0160(2) 0.02925(18) 0.05258(11) 0.0149(3) Uani 1 1 d .
C18 C -0.1493(2) 0.02389(18) -0.04842(11) 0.0154(3) Uani 1 1 d .
C15 C 0.0781(2) 0.27676(19) 0.02551(13) 0.0205(3) Uani 1 1 d .
H15 H 0.1567 0.3649 0.0501 0.025 Uiso 1 1 calc R
C16 C 0.1019(2) 0.15784(18) 0.08885(12) 0.0166(3) Uani 1 1 d .
H16 H 0.1972 0.1639 0.1559 0.020 Uiso 1 1 calc R
C12 C -0.1623(2) -0.20423(17) 0.01128(12) 0.0162(3) Uani 1 1 d .
C19 C 0.3745(3) -0.33415(19) 0.37601(13) 0.0218(3) Uani 1 1 d .
H19A H 0.5091 -0.3340 0.3830 0.033 Uiso 1 1 calc R
H19B H 0.2873 -0.3935 0.3184 0.033 Uiso 1 1 calc R
H19C H 0.3763 -0.3787 0.4345 0.033 Uiso 1 1 calc R
C20 C -0.2211(3) -0.36382(19) 0.00998(13) 0.0217(4) Uani 1 1 d .
H20A H -0.3471 -0.3683 0.0125 0.033 Uiso 1 1 calc R
H20B H -0.1185 -0.4165 0.0668 0.033 Uiso 1 1 calc R
H20C H -0.2363 -0.4122 -0.0502 0.033 Uiso 1 1 calc R
C21 C -0.3919(2) -0.1620(2) -0.16694(12) 0.0215(4) Uani 1 1 d .
H21A H -0.3298 -0.1889 -0.2080 0.032 Uiso 1 1 calc R
H21B H -0.4832 -0.0775 -0.1968 0.032 Uiso 1 1 calc R
H21C H -0.4653 -0.2488 -0.1613 0.032 Uiso 1 1 calc R
F1 F 0.61722(16) 0.50064(12) 0.77476(8) 0.0289(2) Uani 1 1 d .
F2 F 0.63224(19) 0.31075(13) 0.67932(9) 0.0367(3) Uani 1 1 d .
F3 F 0.54720(18) 0.54632(13) 0.61704(8) 0.0356(3) Uani 1 1 d .
F4 F 0.33442(16) 0.40956(14) 0.64950(9) 0.0377(3) Uani 1 1 d .
B1 B 0.5328(3) 0.4415(2) 0.68059(15) 0.0207(4) Uani 1 1 d .

loop_
_atom_site_aniso_label
_atom_site_aniso_U_11
_atom_site_aniso_U_22
_atom_site_aniso_U_33
_atom_site_aniso_U_23
_atom_site_aniso_U_13
_atom_site_aniso_U_12
N1 0.0161(6) 0.0222(7) 0.0137(7) 0.0019(5) 0.0057(5) -0.0043(5)
N2 0.0172(6) 0.0187(7) 0.0133(7) -0.0020(5) 0.0073(5) 0.0020(5)
C1 0.0182(8) 0.0336(9) 0.0128(8) 0.0055(7) 0.0023(7) -0.0048(7)
C2 0.0149(7) 0.0213(8) 0.0160(8) 0.0036(6) 0.0090(6) -0.0020(6)
C3 0.0142(7) 0.0165(7) 0.0142(8) 0.0016(6) 0.0076(6) -0.0003(6)
C4 0.0139(7) 0.0192(8) 0.0170(8) -0.0014(6) 0.0067(6) -0.0005(6)
C5 0.0215(8) 0.0185(8) 0.0255(9) -0.0022(7) 0.0141(7) -0.0008(6)
C6 0.0269(9) 0.0204(8) 0.0251(9) -0.0098(7) 0.0164(7) -0.0071(7)
C7 0.0199(8) 0.0257(9) 0.0142(8) -0.0052(6) 0.0083(6) -0.0088(7)
C8 0.0152(7) 0.0213(8) 0.0167(8) 0.0013(6) 0.0090(6) -0.0047(6)
C9 0.0145(7) 0.0192(8) 0.0156(8) -0.0021(6) 0.0092(6) -0.0035(6)
C10 0.0162(6) 0.0138(7) 0.0175(7) 0.0008(6) 0.0089(5) 0.0013(6)
C11 0.0143(7) 0.0163(7) 0.0156(8) -0.0017(6) 0.0076(6) 0.0017(6)
C14 0.0236(8) 0.0208(8) 0.0239(9) 0.0091(7) 0.0145(7) 0.0067(7)
C13 0.0173(7) 0.0229(8) 0.0156(8) 0.0028(6) 0.0076(6) 0.0056(6)
C17 0.0136(7) 0.0183(7) 0.0141(7) 0.0000(6) 0.0075(6) 0.0040(6)
C18 0.0142(7) 0.0205(8) 0.0128(8) -0.0017(6) 0.0073(6) 0.0030(6)
C15 0.0189(8) 0.0173(8) 0.0277(10) 0.0008(6) 0.0128(7) 0.0001(6)
C16 0.0144(7) 0.0206(8) 0.0164(8) 0.0000(6) 0.0084(6) 0.0012(6)
C12 0.0156(7) 0.0192(8) 0.0155(8) -0.0014(6) 0.0088(6) 0.0024(6)
C19 0.0238(8) 0.0217(8) 0.0196(9) 0.0064(7) 0.0099(7) 0.0032(7)
C20 0.0254(8) 0.0203(8) 0.0188(9) -0.0059(6) 0.0098(7) -0.0046(7)
C21 0.0177(7) 0.0286(9) 0.0133(8) -0.0044(7) 0.0030(6) 0.0031(7)
F1 0.0323(5) 0.0290(5) 0.0214(5) -0.0072(4) 0.0090(4) -0.0056(4)
F2 0.0543(7) 0.0293(6) 0.0242(6) 0.0049(5) 0.0163(5) 0.0144(5)
F3 0.0456(7) 0.0338(6) 0.0346(7) 0.0167(5) 0.0247(5) 0.0092(5)
F4 0.0297(6) 0.0491(7) 0.0295(6) -0.0027(5) 0.0097(5) -0.0138(5)
B1 0.0255(10) 0.0187(9) 0.0160(9) 0.0026(7) 0.0081(8) -0.0015(7)

loop_
_atom_type_symbol
_atom_type_description
_atom_type_scat_dispersion_real
_atom_type_scat_dispersion_imag
_atom_type_scat_source
C C 0.0033 0.0016 'International Tables Vol C Tables 4.2.6.8 and 6.1.1.4'
H H 0.0000 0.0000 'International Tables Vol C Tables 4.2.6.8 and 6.1.1.4'
B B 0.0013 0.0007 'International Tables Vol C Tables 4.2.6.8 and 6.1.1.4'
F F 0.0171 0.0103 'International Tables Vol C Tables 4.2.6.8 and 6.1.1.4'
N N 0.0061 0.0033 'International Tables Vol C Tables 4.2.6.8 and 6.1.1.4'

loop_
_geom_angle_atom_site_label_1
_geom_angle_atom_site_label_2
_geom_angle_atom_site_label_3
_geom_angle
C2 N1 C8 110.14(13)
C2 N1 C1 126.51(14)
C8 N1 C1 123.35(14)
C12 N2 C18 110.23(13)
C12 N2 C21 126.63(14)
C18 N2 C21 123.14(14)
N1 C1 H1A 109.5
N1 C1 H1B 109.5
H1A C1 H1B 109.5
N1 C1 H1C 109.5
H1A C1 H1C 109.5
H1B C1 H1C 109.5
N1 C2 C3 109.02(14)
N1 C2 C19 121.89(15)
C3 C2 C19 129.06(15)
C10 C3 C2 121.82(15)
C10 C3 C9 132.23(15)
C2 C3 C9 105.88(14)
C5 C4 C9 118.70(15)
C5 C4 H4 120.6
C9 C4 H4 120.6
C4 C5 C6 121.30(16)
C4 C5 H5 119.4
C6 C5 H5 119.4
C7 C6 C5 121.05(15)
C7 C6 H6 119.5
C5 C6 H6 119.5
C6 C7 C8 116.99(16)
C6 C7 H7 121.5
C8 C7 H7 121.5
C7 C8 N1 128.07(15)
C7 C8 C9 123.38(15)
N1 C8 C9 108.51(14)
C4 C9 C8 118.51(15)
C4 C9 C3 134.86(15)
C8 C9 C3 106.35(14)
C11 C10 C3 130.37(14)
C11 C10 H10 114.8
C3 C10 H10 114.8
C10 C11 C12 122.04(14)
C10 C11 C17 131.92(15)
C12 C11 C17 105.95(14)
C13 C14 C15 121.30(16)
C13 C14 H14 119.3
C15 C14 H14 119.3
C18 C13 C14 116.85(15)
C18 C13 H13 121.6
C14 C13 H13 121.6
C16 C17 C18 117.91(14)
C16 C17 C11 135.31(15)
C18 C17 C11 106.54(14)
C13 C18 N2 128.39(14)
C13 C18 C17 123.59(15)
N2 C18 C17 107.97(13)
C16 C15 C14 121.08(16)
C16 C15 H15 119.5
C14 C15 H15 119.5
C15 C16 C17 119.21(15)
C15 C16 H16 120.4
C17 C16 H16 120.4
N2 C12 C11 109.11(13)
N2 C12 C20 122.28(14)
C11 C12 C20 128.60(15)
C2 C19 H19A 109.5
C2 C19 H19B 109.5
H19A C19 H19B 109.5
C2 C19 H19C 109.5
H19A C19 H19C 109.5
H19B C19 H19C 109.5
C12 C20 H20A 109.5
C12 C20 H20B 109.5
H20A C20 H20B 109.5
C12 C20 H20C 109.5
H20A C20 H20C 109.5
H20B C20 H20C 109.5
N2 C21 H21A 109.5
N2 C21 H21B 109.5
H21A C21 H21B 109.5
N2 C21 H21C 109.5
H21A C21 H21C 109.5
H21B C21 H21C 109.5
F4 B1 F1 109.82(15)
F4 B1 F2 109.73(15)
F1 B1 F2 109.86(15)
F4 B1 F3 108.84(15)
F1 B1 F3 109.55(15)
F2 B1 F3 109.03(15)

loop_
_geom_bond_atom_site_label_1
_geom_bond_atom_site_label_2
_geom_bond_distance
N1 C2 1.343(2)
N1 C8 1.395(2)
N1 C1 1.462(2)
N2 C12 1.341(2)
N2 C18 1.397(2)
N2 C21 1.466(2)
C1 H1A 0.9800
C1 H1B 0.9800
C1 H1C 0.9800
C2 C3 1.425(2)
C2 C19 1.481(2)
C3 C10 1.397(2)
C3 C9 1.460(2)
C4 C5 1.393(2)
C4 C9 1.399(2)
C4 H4 0.9500
C5 C6 1.396(2)
C5 H5 0.9500
C6 C7 1.385(2)
C6 H6 0.9500
C7 C8 1.391(2)
C7 H7 0.9500
C8 C9 1.400(2)
C10 C11 1.394(2)
C10 H10 0.9500
C11 C12 1.428(2)
C11 C17 1.451(2)
C14 C13 1.388(2)
C14 C15 1.394(3)
C14 H14 0.9500
C13 C18 1.386(2)
C13 H13 0.9500
C17 C16 1.399(2)
C17 C18 1.411(2)
C15 C16 1.392(2)
C15 H15 0.9500
C16 H16 0.9500
C12 C20 1.483(2)
C19 H19A 0.9800
C19 H19B 0.9800
C19 H19C 0.9800
C20 H20A 0.9800
C20 H20B 0.9800
C20 H20C 0.9800
C21 H21A 0.9800
C21 H21B 0.9800
C21 H21C 0.9800
F1 B1 1.390(2)
F2 B1 1.391(2)
F3 B1 1.393(2)
F4 B1 1.386(2)

loop_
_geom_torsion_atom_site_label_1
_geom_torsion_atom_site_label_2
_geom_torsion_atom_site_label_3
_geom_torsion_atom_site_label_4
_geom_torsion
C8 N1 C2 C3 3.38(18)
C1 N1 C2 C3 -176.55(15)
C8 N1 C2 C19 -178.23(14)
C1 N1 C2 C19 1.8(2)
N1 C2 C3 C10 179.85(14)
C19 C2 C3 C10 1.6(3)
N1 C2 C3 C9 -3.08(17)
C19 C2 C3 C9 178.68(16)
C9 C4 C5 C6 -1.5(2)
C4 C5 C6 C7 -0.6(3)
C5 C6 C7 C8 1.0(2)
C6 C7 C8 N1 -176.70(15)
C6 C7 C8 C9 0.7(2)
C2 N1 C8 C7 175.40(16)
C1 N1 C8 C7 -4.7(2)
C2 N1 C8 C9 -2.30(18)
C1 N1 C8 C9 177.63(14)
C5 C4 C9 C8 3.1(2)
C5 C4 C9 C3 175.99(17)
C7 C8 C9 C4 -2.7(2)
N1 C8 C9 C4 175.09(14)
C7 C8 C9 C3 -177.52(14)
N1 C8 C9 C3 0.31(17)
C10 C3 C9 C4 4.8(3)
C2 C3 C9 C4 -171.89(18)
C10 C3 C9 C8 178.28(17)
C2 C3 C9 C8 1.64(16)
C2 C3 C10 C11 -162.78(16)
C9 C3 C10 C11 21.0(3)
C3 C10 C11 C12 -160.44(16)
C3 C10 C11 C17 23.3(3)
C15 C14 C13 C18 1.4(2)
C10 C11 C17 C16 5.4(3)
C12 C11 C17 C16 -171.23(18)
C10 C11 C17 C18 179.33(16)
C12 C11 C17 C18 2.67(16)
C14 C13 C18 N2 -176.50(15)
C14 C13 C18 C17 0.5(2)
C12 N2 C18 C13 174.59(15)
C21 N2 C18 C13 -5.4(2)
C12 N2 C18 C17 -2.76(18)
C21 N2 C18 C17 177.28(14)
C16 C17 C18 C13 -2.4(2)
C11 C17 C18 C13 -177.59(14)
C16 C17 C18 N2 175.06(13)
C11 C17 C18 N2 -0.09(17)
C13 C14 C15 C16 -1.2(3)
C14 C15 C16 C17 -0.9(2)
C18 C17 C16 C15 2.6(2)
C11 C17 C16 C15 175.94(16)
C18 N2 C12 C11 4.52(18)
C21 N2 C12 C11 -175.52(14)
C18 N2 C12 C20 -176.78(14)
C21 N2 C12 C20 3.2(2)
C10 C11 C12 N2 178.50(14)
C17 C11 C12 N2 -4.43(17)
C10 C11 C12 C20 -0.1(3)
C17 C11 C12 C20 176.98(16)
